data_4130084
loop_
_publ_author_name
'Yang, Zhi'
'Zhong, Mingdong'
'Ma, Xiaoli'
'Nijesh, Karikkeeriyil'
'De, Susmita'
'Parameswaran, Pattiyil'
'Roesky, Herbert W.'

_publ_section_title
;
 An Aluminum Dihydride Working as a Catalyst in Hydroboration and
 Dehydrocoupling.
;
_journal_issue 8
_journal_name_full 'Journal of the American Chemical Society'
_journal_page_first 2548
_journal_page_last 2551
_journal_paper_doi 10.1021/jacs.6b00032
_journal_volume 138
_journal_year 2016
_chemical_formula_sum 'C25 H35 Al N2'
_chemical_formula_weight 390.53
_space_group_IT_number 15
_space_group_name_Hall '-C 2yc'
_space_group_name_H-M_alt 'C 1 2/c 1'
_symmetry_cell_setting monoclinic
_symmetry_space_group_name_H-M 'C 1 2/c 1'
_atom_sites_solution_hydrogens geom
_atom_sites_solution_primary direct
_atom_sites_solution_secondary difmap
_audit_creation_method SHELXL-97
_cell_angle_alpha 90.00
_cell_angle_beta 90.107(3)
_cell_angle_gamma 90.00
_cell_formula_units_Z 4
_cell_length_a 15.382(4)
_cell_length_b 7.1655(18)
_cell_length_c 21.607(6)
_cell_measurement_reflns_used 4169
_cell_measurement_temperature 153(2)
_cell_measurement_theta_max 31.507
_cell_measurement_theta_min 2.810
_cell_volume 2381.5(11)
_computing_cell_refinement 'CrystalClear (Rigaku Inc., 2008)'
_computing_data_collection 'CrystalClear (Rigaku Inc., 2008)'
_computing_data_reduction 'CrystalClear (Rigaku Inc., 2008)'
_computing_structure_refinement 'SHELXL-97 (Sheldrick, 1997)'
_computing_structure_solution 'SHELXS-97 (Sheldrick, 1990)'
_diffrn_ambient_temperature 153(2)
_diffrn_detector_area_resol_mean 28.5714
_diffrn_measured_fraction_theta_full 0.987
_diffrn_measured_fraction_theta_max 0.987
_diffrn_measurement_device_type AFC10/Saturn724+
_diffrn_measurement_method 'phi and omega scans'
_diffrn_radiation_monochromator graphite
_diffrn_radiation_source 'Rotating Anode'
_diffrn_radiation_type MoK\a
_diffrn_radiation_wavelength 0.71073
_diffrn_reflns_av_R_equivalents 0.0248
_diffrn_reflns_av_sigmaI/netI 0.0245
_diffrn_reflns_limit_h_max 22
_diffrn_reflns_limit_h_min -22
_diffrn_reflns_limit_k_max 10
_diffrn_reflns_limit_k_min -10
_diffrn_reflns_limit_l_max 31
_diffrn_reflns_limit_l_min -31
_diffrn_reflns_number 14512
_diffrn_reflns_theta_full 31.52
_diffrn_reflns_theta_max 31.52
_diffrn_reflns_theta_min 3.25
_diffrn_standards_decay_% 0
_diffrn_standards_interval_count 0
_diffrn_standards_interval_time 0
_diffrn_standards_number 0
_exptl_absorpt_coefficient_mu 0.097
_exptl_absorpt_correction_T_max 0.9567
_exptl_absorpt_correction_T_min 0.9531
_exptl_absorpt_correction_type Multi-scans
_exptl_crystal_colour Colorless
_exptl_crystal_density_diffrn 1.089
_exptl_crystal_density_method 'not measured'
_exptl_crystal_description Block
_exptl_crystal_F_000 848
_exptl_crystal_size_max 0.50
_exptl_crystal_size_mid 0.46
_exptl_crystal_size_min 0.46
_refine_diff_density_max 0.322
_refine_diff_density_min -0.199
_refine_diff_density_rms 0.049
_refine_ls_extinction_method none
_refine_ls_goodness_of_fit_ref 1.002
_refine_ls_hydrogen_treatment mixed
_refine_ls_matrix_type full
_refine_ls_number_parameters 155
_refine_ls_number_reflns 3933
_refine_ls_number_restraints 2
_refine_ls_restrained_S_all 1.002
_refine_ls_R_factor_all 0.0659
_refine_ls_R_factor_gt 0.0563
_refine_ls_shift/su_max 0.001
_refine_ls_shift/su_mean 0.000
_refine_ls_structure_factor_coef Fsqd
_refine_ls_weighting_details 'calc w=1/[\s^2^(Fo^2^)+(0.0816P)^2^+1.3600P] where P=(Fo^2^+2Fc^2^)/3'
_refine_ls_weighting_scheme calc
_refine_ls_wR_factor_gt 0.1494
_refine_ls_wR_factor_ref 0.1597
_reflns_number_gt 3383
_reflns_number_total 3933
_reflns_threshold_expression >2sigma(I)
_cod_data_source_file cif.cif
_cod_data_source_block bo4218
_cod_depositor_comments
;
The following automatic conversions were performed:

data item '_symmetry_cell_setting' value 'Monoclinic' was changed to
'monoclinic' in accordance with the
/home/saulius/struct/COD-crude-data/automatic-downloads/DataCite-retrospective/ACS/depositions/lib/dictionaries/cif_core.dic
dictionary named 'cif_core.dic' version 2.4.2 last updated on
2011-04-26.

Automatic conversion script
Id: cif_fix_values 6909 2019-04-08 15:41:33Z antanas 
;
_cod_original_cell_volume 2381.5(10)
_cod_original_sg_symbol_H-M C2/c
_cod_database_code 4130084

loop_
_symmetry_equiv_pos_as_xyz
'x, y, z'
'-x, y, -z+1/2'
'x+1/2, y+1/2, z'
'-x+1/2, y+1/2, -z+1/2'
'-x, -y, -z'
'x, -y, z-1/2'
'-x+1/2, -y+1/2, -z'
'x+1/2, -y+1/2, z-1/2'

loop_
_atom_site_label
_atom_site_type_symbol
_atom_site_fract_x
_atom_site_fract_y
_atom_site_fract_z
_atom_site_U_iso_or_equiv
_atom_site_adp_type
_atom_site_occupancy
_atom_site_symmetry_multiplicity
_atom_site_calc_flag
_atom_site_refinement_flags
_atom_site_disorder_assembly
_atom_site_disorder_group
Al1 Al 0.5000 0.31449(7) 0.2500 0.03294(15) Uani 1 2 d S . .
N1 N 0.52869(6) 0.48979(13) 0.18807(4) 0.0291(2) Uani 1 1 d . . .
C1 C 0.49513(9) 0.35008(18) 0.08721(5) 0.0371(3) Uani 1 1 d . . .
C2 C 0.52332(12) 0.2488(2) 0.03576(6) 0.0502(4) Uani 1 1 d . . .
H2 H 0.4823 0.2104 0.0054 0.060 Uiso 1 1 calc R . .
C3 C 0.60945(14) 0.2040(2) 0.02840(7) 0.0583(5) Uani 1 1 d . . .
H3 H 0.6272 0.1331 -0.0065 0.070 Uiso 1 1 calc R . .
C4 C 0.67039(12) 0.2613(3) 0.07139(8) 0.0584(4) Uani 1 1 d . A .
H4 H 0.7299 0.2312 0.0653 0.070 Uiso 1 1 calc R . .
C5 C 0.64582(10) 0.3630(2) 0.12392(7) 0.0451(3) Uani 1 1 d D . .
C6 C 0.55761(8) 0.40431(17) 0.13123(5) 0.0327(2) Uani 1 1 d . A .
C7 C 0.52623(8) 0.67405(15) 0.19503(5) 0.0309(2) Uani 1 1 d . . .
C8 C 0.5000 0.7606(2) 0.2500 0.0337(3) Uani 1 2 d S . .
H8 H 0.5000 0.8932 0.2500 0.040 Uiso 1 2 calc SR . .
C9 C 0.40134(10) 0.4048(2) 0.09590(7) 0.0473(3) Uani 1 1 d . . .
H9A H 0.3977 0.5427 0.0945 0.057 Uiso 1 1 calc R . .
H9B H 0.3833 0.3654 0.1379 0.057 Uiso 1 1 calc R . .
C10 C 0.33633(14) 0.3269(3) 0.04980(10) 0.0705(6) Uani 1 1 d . . .
H10A H 0.3526 0.3656 0.0079 0.085 Uiso 1 1 calc R . .
H10B H 0.2782 0.3743 0.0595 0.085 Uiso 1 1 calc R . .
H10C H 0.3362 0.1903 0.0523 0.085 Uiso 1 1 calc R . .
C11 C 0.7107(4) 0.4324(7) 0.1731(4) 0.0476(14) Uani 0.520(14) 1 d P A 1
H11A H 0.7180 0.5689 0.1682 0.057 Uiso 0.520(14) 1 calc PR A 1
H11B H 0.6855 0.4100 0.2146 0.057 Uiso 0.520(14) 1 calc PR A 1
C12 C 0.7976(4) 0.3435(12) 0.1705(4) 0.087(2) Uani 0.520(14) 1 d P A 1
H12A H 0.7909 0.2074 0.1701 0.104 Uiso 0.520(14) 1 calc PR A 1
H12B H 0.8316 0.3806 0.2069 0.104 Uiso 0.520(14) 1 calc PR A 1
H12C H 0.8277 0.3835 0.1329 0.104 Uiso 0.520(14) 1 calc PR A 1
C11' C 0.7160(7) 0.4218(12) 0.1679(6) 0.093(4) Uani 0.480(14) 1 d PD A 2
H11C H 0.7580 0.4997 0.1448 0.112 Uiso 0.480(14) 1 calc PR A 2
H11D H 0.6894 0.5023 0.1999 0.112 Uiso 0.480(14) 1 calc PR A 2
C12' C 0.7660(8) 0.2711(16) 0.2002(6) 0.131(4) Uani 0.480(14) 1 d PD A 2
H12D H 0.7260 0.1946 0.2247 0.157 Uiso 0.480(14) 1 calc PR A 2
H12E H 0.8095 0.3276 0.2276 0.157 Uiso 0.480(14) 1 calc PR A 2
H12F H 0.7951 0.1926 0.1694 0.157 Uiso 0.480(14) 1 calc PR A 2
C13 C 0.55196(12) 0.79978(19) 0.14209(6) 0.0464(3) Uani 1 1 d . . .
H13A H 0.6131 0.7783 0.1317 0.056 Uiso 1 1 calc R . .
H13B H 0.5439 0.9304 0.1542 0.056 Uiso 1 1 calc R . .
H13C H 0.5156 0.7723 0.1060 0.056 Uiso 1 1 calc R . .
H01 H 0.5848(12) 0.197(3) 0.2701(8) 0.057(5) Uiso 1 1 d . . .

loop_
_atom_site_aniso_label
_atom_site_aniso_U_11
_atom_site_aniso_U_22
_atom_site_aniso_U_33
_atom_site_aniso_U_23
_atom_site_aniso_U_13
_atom_site_aniso_U_12
Al1 0.0476(3) 0.0257(2) 0.0256(2) 0.000 0.0016(2) 0.000
N1 0.0377(5) 0.0291(4) 0.0205(4) -0.0011(3) -0.0005(3) 0.0001(3)
C1 0.0548(7) 0.0336(5) 0.0229(5) -0.0021(4) -0.0025(5) 0.0024(5)
C2 0.0842(11) 0.0423(7) 0.0242(5) -0.0059(5) 0.0024(6) -0.0007(7)
C3 0.0927(13) 0.0470(8) 0.0353(7) -0.0067(6) 0.0239(8) 0.0077(8)
C4 0.0628(10) 0.0598(9) 0.0528(9) 0.0015(7) 0.0251(8) 0.0145(8)
C5 0.0461(7) 0.0508(8) 0.0385(7) 0.0022(6) 0.0081(5) 0.0065(6)
C6 0.0436(6) 0.0329(5) 0.0218(5) -0.0005(4) 0.0032(4) 0.0029(4)
C7 0.0413(6) 0.0295(5) 0.0218(5) 0.0026(4) -0.0038(4) -0.0019(4)
C8 0.0513(9) 0.0251(7) 0.0245(7) 0.000 -0.0034(6) 0.000
C9 0.0524(8) 0.0508(8) 0.0386(7) -0.0073(6) -0.0137(6) 0.0041(6)
C10 0.0748(12) 0.0629(11) 0.0736(12) -0.0131(9) -0.0354(10) 0.0008(9)
C11 0.0267(19) 0.058(3) 0.058(3) -0.009(2) -0.0040(19) 0.0049(16)
C12 0.052(2) 0.104(5) 0.105(5) -0.030(3) -0.012(3) 0.016(3)
C11' 0.071(6) 0.141(9) 0.067(5) -0.005(6) 0.007(4) 0.005(5)
C12' 0.077(5) 0.177(9) 0.138(7) 0.032(6) -0.022(5) 0.051(5)
C13 0.0736(10) 0.0365(6) 0.0293(6) 0.0067(5) 0.0046(6) -0.0050(6)

loop_
_atom_type_symbol
_atom_type_description
_atom_type_scat_dispersion_real
_atom_type_scat_dispersion_imag
_atom_type_scat_source
C C 0.0033 0.0016 'International Tables Vol C Tables 4.2.6.8 and 6.1.1.4'
H H 0.0000 0.0000 'International Tables Vol C Tables 4.2.6.8 and 6.1.1.4'
N N 0.0061 0.0033 'International Tables Vol C Tables 4.2.6.8 and 6.1.1.4'
Al Al 0.0645 0.0514 'International Tables Vol C Tables 4.2.6.8 and 6.1.1.4'

loop_
_geom_angle_atom_site_label_1
_geom_angle_atom_site_label_2
_geom_angle_atom_site_label_3
_geom_angle
_geom_angle_site_symmetry_1
_geom_angle_site_symmetry_3
N1 Al1 N1 96.60(6) . 2_655
N1 Al1 H01 110.3(6) . .
N1 Al1 H01 110.2(6) 2_655 .
C7 N1 C6 121.78(9) . .
C7 N1 Al1 125.01(8) . .
C6 N1 Al1 113.17(7) . .
C2 C1 C6 117.98(13) . .
C2 C1 C9 122.20(13) . .
C6 C1 C9 119.81(11) . .
C3 C2 C1 120.98(15) . .
C3 C2 H2 119.5 . .
C1 C2 H2 119.5 . .
C2 C3 C4 120.45(14) . .
C2 C3 H3 119.8 . .
C4 C3 H3 119.8 . .
C3 C4 C5 121.03(15) . .
C3 C4 H4 119.5 . .
C5 C4 H4 119.5 . .
C6 C5 C4 117.71(14) . .
C6 C5 C11' 124.6(6) . .
C4 C5 C11' 117.7(6) . .
C6 C5 C11 118.8(4) . .
C4 C5 C11 123.5(4) . .
C11' C5 C11 5.8(9) . .
C5 C6 C1 121.83(12) . .
C5 C6 N1 119.13(11) . .
C1 C6 N1 118.79(11) . .
N1 C7 C8 122.98(11) . .
N1 C7 C13 119.96(10) . .
C8 C7 C13 117.05(11) . .
C7 C8 C7 127.40(15) 2_655 .
C7 C8 H8 116.3 2_655 .
C7 C8 H8 116.3 . .
C1 C9 C10 116.89(14) . .
C1 C9 H9A 108.1 . .
C10 C9 H9A 108.1 . .
C1 C9 H9B 108.1 . .
C10 C9 H9B 108.1 . .
H9A C9 H9B 107.3 . .
C9 C10 H10A 109.5 . .
C9 C10 H10B 109.5 . .
H10A C10 H10B 109.5 . .
C9 C10 H10C 109.5 . .
H10A C10 H10C 109.5 . .
H10B C10 H10C 109.5 . .
C12 C11 C5 114.7(6) . .
C12 C11 H11A 108.6 . .
C5 C11 H11A 108.6 . .
C12 C11 H11B 108.6 . .
C5 C11 H11B 108.6 . .
H11A C11 H11B 107.6 . .
C12' C11' C5 117.5(5) . .
C12' C11' H11C 107.9 . .
C5 C11' H11C 107.9 . .
C12' C11' H11D 107.9 . .
C5 C11' H11D 107.9 . .
H11C C11' H11D 107.2 . .
C11' C12' H12D 109.5 . .
C11' C12' H12E 109.5 . .
H12D C12' H12E 109.5 . .
C11' C12' H12F 109.5 . .
H12D C12' H12F 109.5 . .
H12E C12' H12F 109.5 . .
C7 C13 H13A 109.5 . .
C7 C13 H13B 109.5 . .
H13A C13 H13B 109.5 . .
C7 C13 H13C 109.5 . .
H13A C13 H13C 109.5 . .
H13B C13 H13C 109.5 . .

loop_
_geom_bond_atom_site_label_1
_geom_bond_atom_site_label_2
_geom_bond_distance
_geom_bond_site_symmetry_2
Al1 N1 1.8883(10) .
Al1 N1 1.8883(10) 2_655
Al1 H01 1.610(18) .
N1 C7 1.3294(15) .
N1 C6 1.4433(14) .
C1 C2 1.3971(18) .
C1 C6 1.4057(17) .
C1 C9 1.507(2) .
C2 C3 1.373(3) .
C2 H2 0.9500 .
C3 C4 1.381(3) .
C3 H3 0.9500 .
C4 C5 1.401(2) .
C4 H4 0.9500 .
C5 C6 1.3980(19) .
C5 C11' 1.498(3) .
C5 C11 1.539(5) .
C7 C8 1.4001(14) .
C7 C13 1.5094(16) .
C8 C7 1.4001(14) 2_655
C8 H8 0.9500 .
C9 C10 1.517(2) .
C9 H9A 0.9900 .
C9 H9B 0.9900 .
C10 H10A 0.9800 .
C10 H10B 0.9800 .
C10 H10C 0.9800 .
C11 C12 1.482(8) .
C11 H11A 0.9900 .
C11 H11B 0.9900 .
C12 H12A 0.9800 .
C12 H12B 0.9800 .
C12 H12C 0.9800 .
C11' C12' 1.496(3) .
C11' H11C 0.9900 .
C11' H11D 0.9900 .
C12' H12D 0.9800 .
C12' H12E 0.9800 .
C12' H12F 0.9800 .
C13 H13A 0.9800 .
C13 H13B 0.9800 .
C13 H13C 0.9800 .

loop_
_geom_torsion_atom_site_label_1
_geom_torsion_atom_site_label_2
_geom_torsion_atom_site_label_3
_geom_torsion_atom_site_label_4
_geom_torsion
_geom_torsion_site_symmetry_1
_geom_torsion_site_symmetry_4
N1 Al1 N1 C7 0.58(8) 2_655 .
N1 Al1 N1 C6 178.37(9) 2_655 .
C6 C1 C2 C3 -0.1(2) . .
C9 C1 C2 C3 178.69(15) . .
C1 C2 C3 C4 -1.1(2) . .
C2 C3 C4 C5 1.2(3) . .
C3 C4 C5 C6 0.0(2) . .
C3 C4 C5 C11' -179.3(5) . .
C3 C4 C5 C11 -179.3(3) . .
C4 C5 C6 C1 -1.3(2) . .
C11' C5 C6 C1 177.9(5) . .
C11 C5 C6 C1 178.1(3) . .
C4 C5 C6 N1 172.95(13) . .
C11' C5 C6 N1 -7.8(5) . .
C11 C5 C6 N1 -7.7(3) . .
C2 C1 C6 C5 1.3(2) . .
C9 C1 C6 C5 -177.50(13) . .
C2 C1 C6 N1 -172.90(11) . .
C9 C1 C6 N1 8.26(18) . .
C7 N1 C6 C5 89.61(15) . .
Al1 N1 C6 C5 -88.26(13) . .
C7 N1 C6 C1 -96.00(14) . .
Al1 N1 C6 C1 86.13(11) . .
C6 N1 C7 C8 -178.79(9) . .
Al1 N1 C7 C8 -1.18(16) . .
C6 N1 C7 C13 1.56(17) . .
Al1 N1 C7 C13 179.17(9) . .
N1 C7 C8 C7 0.63(8) . 2_655
C13 C7 C8 C7 -179.71(12) . 2_655
C2 C1 C9 C10 6.6(2) . .
C6 C1 C9 C10 -174.61(14) . .
C6 C5 C11 C12 165.2(7) . .
C4 C5 C11 C12 -15.5(9) . .
C11' C5 C11 C12 -16(5) . .
C6 C5 C11' C12' 117.4(12) . .
C4 C5 C11' C12' -63.4(14) . .
C11 C5 C11' C12' 116(7) . .
